data_7207263
loop_
_publ_author_name
'Grabowsky, Simon'
'Dean, Pamela M.'
'Skelton, Brian W.'
'Sobolev, Alexandre N.'
'Spackman, Mark A.'
'White, Allan H.'

_publ_section_title
;
 Crystal packing in the 2-R,4-oxo-[1,3-a/b]-naphthodioxanes -- Hirshfeld
 surface analysis and melting point correlation
;
_journal_issue 3
_journal_name_full CrystEngComm
_journal_page_first 1083
_journal_paper_doi 10.1039/c2ce06393j
_journal_volume 14
_journal_year 2012
_chemical_formula_moiety 'C15 H14 O3'
_chemical_formula_sum 'C15 H14 O3'
_chemical_formula_weight 242.26
_chemical_name_systematic
;
?
;
_space_group_IT_number 15
_symmetry_cell_setting monoclinic
_symmetry_Int_Tables_number 15
_symmetry_space_group_name_Hall '-C 2yc'
_symmetry_space_group_name_H-M 'C 1 2/c 1'
_atom_sites_solution_hydrogens geom
_atom_sites_solution_primary direct
_atom_sites_solution_secondary difmap
_audit_creation_method SHELXL-97
_cell_angle_alpha 90.0
_cell_angle_beta 117.532(6)
_cell_angle_gamma 90.0
_cell_formula_units_Z 8
_cell_length_a 22.438(1)
_cell_length_b 7.1267(2)
_cell_length_c 16.9373(7)
_cell_measurement_reflns_used 7678
_cell_measurement_temperature 100(2)
_cell_measurement_theta_max 37.3
_cell_measurement_theta_min 2.92
_cell_volume 2401.7(2)
_computing_cell_refinement
;
CrysAlisPro, Oxford Diffraction Ltd.,
Version 1.171.33.41 (release 06-05-2009 CrysAlis171 .NET)
(compiled May 6 2009,17:20:42)
;
_computing_data_collection
;
CrysAlisPro, Oxford Diffraction Ltd.,
Version 1.171.33.41 (release 06-05-2009 CrysAlis171 .NET)
(compiled May 6 2009,17:20:42)
;
_computing_data_reduction
;
CrysAlisPro, Oxford Diffraction Ltd.,
Version 1.171.33.41 (release 06-05-2009 CrysAlis171 .NET)
(compiled May 6 2009,17:20:42)
;
_computing_molecular_graphics 'X-Seed 2.0 (Barbour, 2001)'
_computing_publication_material 'SHELXL-97 (Sheldrick, 2008)'
_computing_structure_refinement 'SHELXL-97 (Sheldrick, 2008)'
_computing_structure_solution 'SHELXS-97 (Sheldrick, 2008)'
_diffrn_ambient_temperature 100(2)
_diffrn_detector_area_resol_mean 16.0009
_diffrn_measured_fraction_theta_full 0.999
_diffrn_measured_fraction_theta_max 0.962
_diffrn_measurement_device_type 'Oxford Diffraction Xcalibur-S, Sapphire CCD'
_diffrn_measurement_method '\w scans'
_diffrn_radiation_monochromator graphite
_diffrn_radiation_source 'normal-focus sealed tube'
_diffrn_radiation_type MoK\a
_diffrn_radiation_wavelength 0.71073
_diffrn_reflns_av_R_equivalents 0.0332
_diffrn_reflns_av_sigmaI/netI 0.0500
_diffrn_reflns_limit_h_max 36
_diffrn_reflns_limit_h_min -37
_diffrn_reflns_limit_k_max 12
_diffrn_reflns_limit_k_min -12
_diffrn_reflns_limit_l_max 28
_diffrn_reflns_limit_l_min -28
_diffrn_reflns_number 24817
_diffrn_reflns_theta_full 35.00
_diffrn_reflns_theta_max 37.38
_diffrn_reflns_theta_min 3.04
_exptl_absorpt_coefficient_mu 0.093
_exptl_absorpt_correction_T_max 1.00000
_exptl_absorpt_correction_T_min 0.98407
_exptl_absorpt_correction_type multi-scan
_exptl_absorpt_process_details
;
CrysAlisPro, Oxford Diffraction Ltd.,
Version 1.171.33.41 (release 06-05-2009 CrysAlis171 .NET)
(compiled May 6 2009,17:20:42)
Empirical absorption correction using spherical harmonics,
implemented in SCALE3 ABSPACK scaling algorithm.
;
_exptl_crystal_colour colorless
_exptl_crystal_density_diffrn 1.340
_exptl_crystal_density_meas ?
_exptl_crystal_description prism
_exptl_crystal_F_000 1024
_exptl_crystal_size_max 0.32
_exptl_crystal_size_mid 0.23
_exptl_crystal_size_min 0.11
_refine_diff_density_max 0.511
_refine_diff_density_min -0.206
_refine_diff_density_rms 0.056
_refine_ls_extinction_method none
_refine_ls_goodness_of_fit_ref 1.002
_refine_ls_hydrogen_treatment constr
_refine_ls_matrix_type full
_refine_ls_number_parameters 163
_refine_ls_number_reflns 6027
_refine_ls_number_restraints 0
_refine_ls_restrained_S_all 1.002
_refine_ls_R_factor_all 0.0828
_refine_ls_R_factor_gt 0.0477
_refine_ls_shift/su_max 0.001
_refine_ls_shift/su_mean 0.000
_refine_ls_structure_factor_coef Fsqd
_refine_ls_weighting_details 'calc w=1/[\s^2^(Fo^2^)+(0.0530P)^2^+0.0000P] where P=(Fo^2^+2Fc^2^)/3'
_refine_ls_weighting_scheme calc
_refine_ls_wR_factor_gt 0.1073
_refine_ls_wR_factor_ref 0.1136
_reflns_number_gt 3786
_reflns_number_total 6027
_reflns_threshold_expression >2sigma(I)
_cod_data_source_file c2ce06393j.txt
_cod_data_source_block ppb
_cod_depositor_comments
;
The following automatic conversions were performed:

'_exptl_crystal_density_meas' value 'not measured' was changed to '?'
- the value is perceived as not measured.

Automatic conversion script
Id: cif_fix_values 3008 2015-01-20 13:52:24Z robertas 
;
_cod_original_cell_volume 2401.70(16)
_cod_original_sg_symbol_H-M 'C 2/c'
_cod_database_code 7207263

loop_
_symmetry_equiv_pos_as_xyz
'x, y, z'
'-x, y, -z+1/2'
'x+1/2, y+1/2, z'
'-x+1/2, y+1/2, -z+1/2'
'-x, -y, -z'
'x, -y, z-1/2'
'-x+1/2, -y+1/2, -z'
'x+1/2, -y+1/2, z-1/2'

loop_
_atom_site_label
_atom_site_type_symbol
_atom_site_fract_x
_atom_site_fract_y
_atom_site_fract_z
_atom_site_U_iso_or_equiv
_atom_site_adp_type
_atom_site_occupancy
_atom_site_symmetry_multiplicity
_atom_site_calc_flag
_atom_site_refinement_flags
O1 O 0.40175(3) 0.35094(8) 0.34296(4) 0.01767(12) Uani 1 1 d .
C2 C 0.33726(4) 0.32363(12) 0.26963(5) 0.01636(15) Uani 1 1 d .
H2 H 0.3277 0.1863 0.2594 0.020 Uiso 1 1 calc R
O3 O 0.28619(3) 0.41196(9) 0.28581(4) 0.01957(13) Uani 1 1 d .
O4 O 0.23385(3) 0.38812(10) 0.36869(4) 0.02641(15) Uani 1 1 d .
C4 C 0.28465(4) 0.35971(12) 0.36246(6) 0.01898(16) Uani 1 1 d .
C5 C 0.35390(5) 0.23114(13) 0.51686(6) 0.02333(18) Uani 1 1 d .
H5 H 0.3148 0.2231 0.5250 0.028 Uiso 1 1 calc R
C6 C 0.41504(5) 0.18935(14) 0.58534(6) 0.02680(19) Uani 1 1 d .
H6 H 0.4181 0.1514 0.6409 0.032 Uiso 1 1 calc R
C7 C 0.47483(5) 0.20133(12) 0.57543(6) 0.02238(17) Uani 1 1 d .
C8 C 0.53953(5) 0.16159(13) 0.64578(6) 0.0295(2) Uani 1 1 d .
H8 H 0.5440 0.1239 0.7021 0.035 Uiso 1 1 calc R
C9 C 0.59577(5) 0.17674(13) 0.63385(6) 0.0305(2) Uani 1 1 d .
H9 H 0.6388 0.1518 0.6822 0.037 Uiso 1 1 calc R
C10 C 0.59032(4) 0.22876(13) 0.55097(7) 0.02670(19) Uani 1 1 d .
H10 H 0.6296 0.2379 0.5433 0.032 Uiso 1 1 calc R
C11 C 0.52850(4) 0.26662(12) 0.48080(6) 0.02122(17) Uani 1 1 d .
H11 H 0.5250 0.3009 0.4246 0.025 Uiso 1 1 calc R
C12 C 0.47008(4) 0.25464(11) 0.49222(5) 0.01767(15) Uani 1 1 d .
C13 C 0.40515(4) 0.29543(11) 0.42169(5) 0.01606(15) Uani 1 1 d .
C14 C 0.34813(4) 0.28682(11) 0.43300(5) 0.01778(15) Uani 1 1 d .
C15 C 0.33656(4) 0.41152(12) 0.18801(5) 0.01908(16) Uani 1 1 d .
H15 H 0.3454 0.5490 0.1990 0.023 Uiso 1 1 calc R
C16 C 0.39184(5) 0.32592(17) 0.17092(7) 0.0341(2) Uani 1 1 d .
H161 H 0.4354 0.3441 0.2234 0.051 Uiso 1 1 calc R
H162 H 0.3922 0.3873 0.1194 0.051 Uiso 1 1 calc R
H163 H 0.3834 0.1914 0.1590 0.051 Uiso 1 1 calc R
C17 C 0.26809(5) 0.38540(13) 0.10743(6) 0.02474(18) Uani 1 1 d .
H171 H 0.2333 0.4412 0.1197 0.037 Uiso 1 1 calc R
H172 H 0.2590 0.2512 0.0952 0.037 Uiso 1 1 calc R
H173 H 0.2679 0.4470 0.0556 0.037 Uiso 1 1 calc R

loop_
_atom_site_aniso_label
_atom_site_aniso_U_11
_atom_site_aniso_U_22
_atom_site_aniso_U_33
_atom_site_aniso_U_23
_atom_site_aniso_U_13
_atom_site_aniso_U_12
O1 0.0127(2) 0.0240(3) 0.0152(3) 0.0025(2) 0.0054(2) 0.0004(2)
C2 0.0123(3) 0.0196(4) 0.0166(3) 0.0000(3) 0.0061(3) 0.0021(3)
O3 0.0148(3) 0.0244(3) 0.0207(3) 0.0030(2) 0.0091(2) 0.0046(2)
O4 0.0213(3) 0.0304(4) 0.0336(4) -0.0003(3) 0.0178(3) 0.0026(3)
C4 0.0190(4) 0.0185(4) 0.0216(4) -0.0018(3) 0.0112(3) -0.0005(3)
C5 0.0289(4) 0.0243(4) 0.0216(4) -0.0025(3) 0.0158(4) -0.0026(3)
C6 0.0377(5) 0.0277(5) 0.0162(4) -0.0007(3) 0.0136(4) -0.0016(4)
C7 0.0279(4) 0.0183(4) 0.0153(4) -0.0021(3) 0.0052(3) -0.0002(3)
C8 0.0363(5) 0.0245(4) 0.0146(4) -0.0017(3) 0.0007(4) 0.0018(4)
C9 0.0254(4) 0.0207(4) 0.0247(4) -0.0047(3) -0.0061(3) 0.0031(3)
C10 0.0168(4) 0.0205(4) 0.0316(5) -0.0030(4) 0.0017(3) 0.0009(3)
C11 0.0167(4) 0.0191(4) 0.0226(4) -0.0005(3) 0.0045(3) 0.0003(3)
C12 0.0178(4) 0.0146(3) 0.0157(3) -0.0017(3) 0.0036(3) -0.0002(3)
C13 0.0172(3) 0.0153(3) 0.0150(3) -0.0006(3) 0.0069(3) -0.0003(3)
C14 0.0187(4) 0.0182(4) 0.0175(4) -0.0017(3) 0.0093(3) -0.0011(3)
C15 0.0174(3) 0.0223(4) 0.0174(4) 0.0027(3) 0.0079(3) 0.0027(3)
C16 0.0312(5) 0.0502(7) 0.0278(5) 0.0120(5) 0.0194(4) 0.0161(5)
C17 0.0245(4) 0.0263(4) 0.0175(4) 0.0013(3) 0.0046(3) 0.0001(3)

loop_
_atom_type_symbol
_atom_type_description
_atom_type_scat_dispersion_real
_atom_type_scat_dispersion_imag
_atom_type_scat_source
C C 0.0033 0.0016 'International Tables Vol C Tables 4.2.6.8 and 6.1.1.4'
H H 0.0000 0.0000 'International Tables Vol C Tables 4.2.6.8 and 6.1.1.4'
O O 0.0106 0.0060 'International Tables Vol C Tables 4.2.6.8 and 6.1.1.4'

loop_
_geom_angle_atom_site_label_1
_geom_angle_atom_site_label_2
_geom_angle_atom_site_label_3
_geom_angle
C13 O1 C2 113.01(6)
O1 C2 O3 110.65(6)
O1 C2 C15 108.61(6)
O3 C2 C15 108.67(6)
O1 C2 H2 109.6
O3 C2 H2 109.6
C15 C2 H2 109.6
C4 O3 C2 115.69(6)
O4 C4 O3 118.44(8)
O4 C4 C14 125.99(8)
O3 C4 C14 115.38(7)
C6 C5 C14 120.25(8)
C6 C5 H5 119.9
C14 C5 H5 119.9
C5 C6 C7 121.26(8)
C5 C6 H6 119.4
C7 C6 H6 119.4
C12 C7 C8 117.86(8)
C12 C7 C6 119.36(8)
C8 C7 C6 122.78(8)
C9 C8 C7 121.00(9)
C9 C8 H8 119.5
C7 C8 H8 119.5
C8 C9 C10 120.54(8)
C8 C9 H9 119.7
C10 C9 H9 119.7
C11 C10 C9 120.30(9)
C11 C10 H10 119.8
C9 C10 H10 119.8
C10 C11 C12 119.96(9)
C10 C11 H11 120.0
C12 C11 H11 120.0
C11 C12 C7 120.32(7)
C11 C12 C13 121.82(7)
C7 C12 C13 117.86(7)
O1 C13 C14 120.94(7)
O1 C13 C12 117.03(7)
C14 C13 C12 121.97(7)
C13 C14 C5 119.28(8)
C13 C14 C4 118.99(7)
C5 C14 C4 121.19(7)
C2 C15 C17 110.41(7)
C2 C15 C16 110.02(7)
C17 C15 C16 110.67(8)
C2 C15 H15 108.6
C17 C15 H15 108.6
C16 C15 H15 108.6
C15 C16 H161 109.5
C15 C16 H162 109.5
H161 C16 H162 109.5
C15 C16 H163 109.5
H161 C16 H163 109.5
H162 C16 H163 109.5
C15 C17 H171 109.5
C15 C17 H172 109.5
H171 C17 H172 109.5
C15 C17 H173 109.5
H171 C17 H173 109.5
H172 C17 H173 109.5

loop_
_geom_bond_atom_site_label_1
_geom_bond_atom_site_label_2
_geom_bond_distance
O1 C13 1.3588(9)
O1 C2 1.4188(9)
C2 O3 1.4404(9)
C2 C15 1.5112(11)
C2 H2 1.0000
O3 C4 1.3662(10)
O4 C4 1.2094(9)
C4 C14 1.4674(12)
C5 C6 1.3583(13)
C5 C14 1.4220(12)
C5 H5 0.9500
C6 C7 1.4295(13)
C6 H6 0.9500
C7 C12 1.4152(12)
C7 C8 1.4171(13)
C8 C9 1.3714(15)
C8 H8 0.9500
C9 C10 1.4014(14)
C9 H9 0.9500
C10 C11 1.3730(12)
C10 H10 0.9500
C11 C12 1.4134(12)
C11 H11 0.9500
C12 C13 1.4231(11)
C13 C14 1.3797(11)
C15 C17 1.5229(12)
C15 C16 1.5252(12)
C15 H15 1.0000
C16 H161 0.9800
C16 H162 0.9800
C16 H163 0.9800
C17 H171 0.9800
C17 H172 0.9800
C17 H173 0.9800

loop_
_geom_hbond_atom_site_label_D
_geom_hbond_atom_site_label_H
_geom_hbond_atom_site_label_A
_geom_hbond_distance_DH
_geom_hbond_distance_HA
_geom_hbond_distance_DA
_geom_hbond_angle_DHA
_geom_hbond_site_symmetry_A
C5 H5 O4 0.95 2.62 3.4473(11) 145.4 7_556
C17 H172 O4 0.98 2.65 3.5695(11) 157.1 4_545

loop_
_geom_torsion_atom_site_label_1
_geom_torsion_atom_site_label_2
_geom_torsion_atom_site_label_3
_geom_torsion_atom_site_label_4
_geom_torsion
C13 O1 C2 O3 53.81(9)
C13 O1 C2 C15 173.00(7)
O1 C2 O3 C4 -55.00(9)
C15 C2 O3 C4 -174.16(7)
C2 O3 C4 O4 -160.75(7)
C2 O3 C4 C14 23.98(10)
C14 C5 C6 C7 0.46(14)
C5 C6 C7 C12 -1.10(13)
C5 C6 C7 C8 179.01(9)
C12 C7 C8 C9 0.83(13)
C6 C7 C8 C9 -179.27(9)
C7 C8 C9 C10 -1.18(14)
C8 C9 C10 C11 0.50(14)
C9 C10 C11 C12 0.50(13)
C10 C11 C12 C7 -0.83(13)
C10 C11 C12 C13 179.04(8)
C8 C7 C12 C11 0.17(12)
C6 C7 C12 C11 -179.73(8)
C8 C7 C12 C13 -179.70(8)
C6 C7 C12 C13 0.40(12)
C2 O1 C13 C14 -23.94(10)
C2 O1 C13 C12 158.59(7)
C11 C12 C13 O1 -1.49(12)
C7 C12 C13 O1 178.38(7)
C11 C12 C13 C14 -178.93(8)
C7 C12 C13 C14 0.94(12)
O1 C13 C14 C5 -178.93(7)
C12 C13 C14 C5 -1.58(12)
O1 C13 C14 C4 -7.20(12)
C12 C13 C14 C4 170.14(7)
C6 C5 C14 C13 0.87(13)
C6 C5 C14 C4 -170.67(8)
O4 C4 C14 C13 -167.76(8)
O3 C4 C14 C13 7.09(11)
O4 C4 C14 C5 3.80(14)
O3 C4 C14 C5 178.65(7)
O1 C2 C15 C17 179.98(7)
O3 C2 C15 C17 -59.59(9)
O1 C2 C15 C16 57.53(10)
O3 C2 C15 C16 177.96(7)
